data_7234421
loop_
_publ_author_name
'Zhaojun Liu'
'Jinghui He'
'Hao Zhuang'
'Hua Li'
'Najun Li'
'Dongyun Chen'
'Qingfeng Xu'
'Jianmei Lu'
'Keqin Zhang'
'Lihua Wang'

_publ_section_title
;
 Effect of single atom substitution in benzochalcogendiazole acceptors on
 the performance of ternary memory devices
;
_journal_name_full 'Journal of Materials Chemistry C'
_journal_page_first 9145
_journal_page_last 9153
_journal_paper_doi 10.1039/C5TC02274F
_journal_volume 3
_journal_year 2015
_chemical_formula_moiety 'C22 H26 N8 Se'
_chemical_formula_sum 'C22 H26 N8 Se'
_chemical_formula_weight 481.47
_space_group_crystal_system triclinic
_space_group_IT_number 2
_space_group_name_Hall '-P 1'
_space_group_name_H-M_alt 'P -1'
_atom_sites_solution_hydrogens geom
_atom_sites_solution_primary direct
_atom_sites_solution_secondary difmap
_cell_angle_alpha 98.910(2)
_cell_angle_beta 98.117(2)
_cell_angle_gamma 92.599(2)
_cell_formula_units_Z 2
_cell_length_a 8.7524(5)
_cell_length_b 8.7836(5)
_cell_length_c 14.9820(8)
_cell_measurement_reflns_used 9805
_cell_measurement_temperature 296(2)
_cell_measurement_theta_max 27.37
_cell_measurement_theta_min 2.35
_cell_volume 1123.82(11)
_computing_cell_refinement 'SAINT v8.34A (Bruker, 2013)'
_computing_data_collection 'Bruker APEX-II'
_computing_data_reduction 'SAINT v8.34A (Bruker, 2013)'
_computing_molecular_graphics
;
O. V. Dolomanov, L. J. Bourhis, R. J. Gildea, J. A. K. Howard and H. Puschmann,
OLEX2: a complete structure solution, refinement and analysis program.
J. Appl. Cryst. (2009). 42, 339-341.
;
_computing_publication_material
;
O. V. Dolomanov, L. J. Bourhis, R. J. Gildea, J. A. K. Howard and H. Puschmann,
OLEX2: a complete structure solution, refinement and analysis program.
J. Appl. Cryst. (2009). 42, 339-341.
;
_computing_structure_refinement
;
XL, G.M. Sheldrick, Acta Cryst.
(2008). A64, 112-122
;
_computing_structure_solution
;
XS, G.M. Sheldrick, Acta Cryst.
(2008). A64, 112-122
;
_diffrn_ambient_temperature 296.15
_diffrn_measured_fraction_theta_full 0.997
_diffrn_measured_fraction_theta_max 0.997
_diffrn_measurement_device_type 'Bruker APEX-II CCD'
_diffrn_measurement_method '\f and \w scans'
_diffrn_radiation_monochromator graphite
_diffrn_radiation_type Mok\a
_diffrn_radiation_wavelength 0.71073
_diffrn_reflns_av_R_equivalents 0.0739
_diffrn_reflns_av_unetI/netI 0.0426
_diffrn_reflns_limit_h_max 11
_diffrn_reflns_limit_h_min -11
_diffrn_reflns_limit_k_max 11
_diffrn_reflns_limit_k_min -11
_diffrn_reflns_limit_l_max 19
_diffrn_reflns_limit_l_min -19
_diffrn_reflns_number 49617
_diffrn_reflns_theta_full 27.51
_diffrn_reflns_theta_max 27.51
_diffrn_reflns_theta_min 2.35
_diffrn_source 'fine-focus sealed tube'
_diffrn_source_current 1.0
_diffrn_source_power 0.05
_diffrn_source_voltage 50.0
_diffrn_standards_number 0
_exptl_absorpt_coefficient_mu 1.697
_exptl_absorpt_correction_T_max 0.7456
_exptl_absorpt_correction_T_min 0.5631
_exptl_absorpt_correction_type multi-scan
_exptl_absorpt_process_details sadabs
_exptl_crystal_colour red
_exptl_crystal_colour_primary red
_exptl_crystal_density_diffrn 1.423
_exptl_crystal_density_method 'not measured'
_exptl_crystal_description block
_exptl_crystal_F_000 496
_exptl_crystal_size_max 0.3
_exptl_crystal_size_mid 0.25
_exptl_crystal_size_min 0.2
_refine_diff_density_max 1.456
_refine_diff_density_min -1.287
_refine_diff_density_rms 0.220
_refine_ls_extinction_method none
_refine_ls_goodness_of_fit_ref 0.795
_refine_ls_hydrogen_treatment constr
_refine_ls_matrix_type full
_refine_ls_number_parameters 285
_refine_ls_number_reflns 5165
_refine_ls_number_restraints 4
_refine_ls_restrained_S_all 0.800
_refine_ls_R_factor_all 0.0843
_refine_ls_R_factor_gt 0.0603
_refine_ls_shift/su_max 0.001
_refine_ls_shift/su_mean 0.000
_refine_ls_structure_factor_coef Fsqd
_refine_ls_weighting_details 'calc w=1/[\s^2^(Fo^2^)+(0.1626P)^2^+2.7429P] where P=(Fo^2^+2Fc^2^)/3'
_refine_ls_weighting_scheme calc
_refine_ls_wR_factor_gt 0.1696
_refine_ls_wR_factor_ref 0.2001
_reflns_number_gt 3999
_reflns_number_total 5165
_reflns_threshold_expression >2sigma(I)
_cod_data_source_file J-Mater-Chem-C-2015-3-9145.cif
_cod_data_source_block b141217b_0m
_cod_database_code 7234421

loop_
_space_group_symop_id
_space_group_symop_operation_xyz
1 'x, y, z'
2 '-x, -y, -z'

loop_
_atom_site_label
_atom_site_type_symbol
_atom_site_fract_x
_atom_site_fract_y
_atom_site_fract_z
_atom_site_U_iso_or_equiv
_atom_site_adp_type
_atom_site_occupancy
_atom_site_symmetry_multiplicity
_atom_site_calc_flag
_atom_site_refinement_flags
_atom_site_disorder_assembly
_atom_site_disorder_group
Se1 Se 0.39368(4) 1.11582(5) 0.09994(3) 0.0458(2) Uani 1 1 d . . .
N1 N 0.2248(4) 1.1089(4) 0.1533(2) 0.0412(8) Uani 1 1 d . . .
N2 N 0.3416(4) 0.9365(4) 0.0249(2) 0.0356(7) Uani 1 1 d . . .
N3 N -0.0554(5) 1.1688(5) 0.3619(3) 0.0562(10) Uani 1 1 d . . .
N4 N -0.3007(4) 1.1246(6) 0.2667(3) 0.0537(10) Uani 1 1 d . . .
N5 N -0.2780(6) 1.2494(7) 0.4160(3) 0.0704(14) Uani 1 1 d . . .
N6 N 0.3991(4) 0.4942(5) -0.1170(3) 0.0497(9) Uani 1 1 d . . .
N7 N 0.1715(5) 0.4951(5) -0.2260(3) 0.0565(10) Uani 1 1 d . . .
N8 N 0.3824(6) 0.3607(7) -0.2628(3) 0.0839(17) Uani 1 1 d D . .
C1 C 0.1408(4) 0.9804(4) 0.1138(3) 0.0327(7) Uani 1 1 d . . .
C2 C 0.2060(4) 0.8848(4) 0.0426(3) 0.0313(7) Uani 1 1 d . . .
C3 C 0.1220(4) 0.7459(4) -0.0073(3) 0.0334(8) Uani 1 1 d . . .
C4 C -0.0210(5) 0.7134(5) 0.0144(3) 0.0417(9) Uani 1 1 d . . .
H4 H -0.0798 0.6263 -0.0181 0.050 Uiso 1 1 calc R . .
C5 C -0.0839(5) 0.8071(5) 0.0846(3) 0.0400(9) Uani 1 1 d . . .
H5 H -0.1821 0.7784 0.0959 0.048 Uiso 1 1 calc R . .
C6 C -0.0073(4) 0.9369(5) 0.1361(3) 0.0356(8) Uani 1 1 d . . .
C7 C -0.0753(5) 1.0281(5) 0.2099(3) 0.0382(8) Uani 1 1 d . . .
C8 C -0.2311(5) 1.0512(6) 0.2015(3) 0.0463(10) Uani 1 1 d . . .
H8 H -0.2918 1.0123 0.1458 0.056 Uiso 1 1 calc R . .
C9 C 0.0078(5) 1.0966(6) 0.2938(3) 0.0495(10) Uani 1 1 d . . .
H9 H 0.1146 1.0910 0.3023 0.059 Uiso 1 1 calc R . .
C10 C -0.2085(6) 1.1796(6) 0.3460(3) 0.0516(11) Uani 1 1 d . . .
C11 C -0.1919(9) 1.3046(11) 0.5056(4) 0.097(3) Uani 1 1 d . . .
H11A H -0.0891 1.3417 0.4981 0.116 Uiso 1 1 calc R . .
H11B H -0.2416 1.3924 0.5335 0.116 Uiso 1 1 calc R . .
C12 C -0.1761(13) 1.1971(15) 0.5670(6) 0.128(4) Uani 1 1 d . . .
H12A H -0.1243 1.1105 0.5414 0.192 Uiso 1 1 calc R . .
H12B H -0.2766 1.1623 0.5774 0.192 Uiso 1 1 calc R . .
H12C H -0.1166 1.2457 0.6239 0.192 Uiso 1 1 calc R . .
C13 C -0.4386(9) 1.2857(10) 0.4006(5) 0.091(2) Uani 1 1 d . . .
H13A H -0.4576 1.3705 0.4465 0.109 Uiso 1 1 calc R . .
H13B H -0.4635 1.3156 0.3408 0.109 Uiso 1 1 calc R . .
C14 C -0.5280(12) 1.1549(10) 0.4058(5) 0.104(3) Uani 1 1 d . . .
H14A H -0.5098 1.0725 0.3593 0.157 Uiso 1 1 calc R . .
H14B H -0.6353 1.1759 0.3970 0.157 Uiso 1 1 calc R . .
H14C H -0.5011 1.1254 0.4648 0.157 Uiso 1 1 calc R . .
C15 C 0.1903(5) 0.6434(4) -0.0763(3) 0.0344(8) Uani 1 1 d . . .
C16 C 0.3351(5) 0.5896(5) -0.0577(3) 0.0440(9) Uani 1 1 d . . .
H16 H 0.3914 0.6222 0.0001 0.053 Uiso 1 1 calc R . .
C17 C 0.1128(5) 0.5884(5) -0.1635(3) 0.0469(10) Uani 1 1 d . . .
H17 H 0.0135 0.6190 -0.1790 0.056 Uiso 1 1 calc R . .
C18 C 0.3163(6) 0.4542(6) -0.2002(3) 0.0507(11) Uani 1 1 d . A .
C19 C 0.5346(9) 0.2968(9) -0.2334(5) 0.093(2) Uani 1 1 d . A .
H19A H 0.5337 0.2676 -0.1736 0.112 Uiso 1 1 calc R . .
H19B H 0.5456 0.2041 -0.2758 0.112 Uiso 1 1 calc R . .
C20 C 0.6688(12) 0.4049(13) -0.2290(7) 0.123(3) Uani 1 1 d . . .
H20A H 0.6674 0.4394 -0.2868 0.184 Uiso 1 1 calc R A .
H20B H 0.7620 0.3542 -0.2150 0.184 Uiso 1 1 calc R . .
H20C H 0.6650 0.4921 -0.1822 0.184 Uiso 1 1 calc R . .
C21 C 0.3280(17) 0.3421(14) -0.3582(8) 0.0717(17) Uani 0.50 1 d PD A 1
H21A H 0.4158 0.3438 -0.3912 0.086 Uiso 0.50 1 calc PR A 1
H21B H 0.2670 0.4278 -0.3709 0.086 Uiso 0.50 1 calc PR A 1
C22 C 0.2311(16) 0.1929(13) -0.3916(9) 0.0717(17) Uani 0.50 1 d PD A 1
H22A H 0.1860 0.1898 -0.4541 0.108 Uiso 0.50 1 calc PR A 1
H22B H 0.1505 0.1860 -0.3548 0.108 Uiso 0.50 1 calc PR A 1
H22C H 0.2950 0.1076 -0.3871 0.108 Uiso 0.50 1 calc PR A 1
C21A C 0.2676(16) 0.2456(13) -0.3339(7) 0.0717(17) Uani 0.50 1 d PD A 2
H21C H 0.3092 0.1466 -0.3508 0.086 Uiso 0.50 1 calc PR A 2
H21D H 0.1669 0.2316 -0.3151 0.086 Uiso 0.50 1 calc PR A 2
C22A C 0.2683(19) 0.3423(14) -0.4016(9) 0.0717(17) Uani 0.50 1 d PD A 2
H22D H 0.1993 0.2962 -0.4557 0.108 Uiso 0.50 1 calc PR A 2
H22E H 0.3711 0.3544 -0.4161 0.108 Uiso 0.50 1 calc PR A 2
H22F H 0.2348 0.4416 -0.3790 0.108 Uiso 0.50 1 calc PR A 2

loop_
_atom_site_aniso_label
_atom_site_aniso_U_11
_atom_site_aniso_U_22
_atom_site_aniso_U_33
_atom_site_aniso_U_23
_atom_site_aniso_U_13
_atom_site_aniso_U_12
Se1 0.0270(2) 0.0550(3) 0.0502(3) -0.00892(19) 0.01096(17) -0.00746(17)
N1 0.0286(16) 0.050(2) 0.0435(18) -0.0042(15) 0.0155(14) 0.0012(14)
N2 0.0261(15) 0.0432(17) 0.0372(17) 0.0014(13) 0.0099(12) 0.0009(13)
N3 0.043(2) 0.081(3) 0.044(2) 0.0011(19) 0.0125(17) 0.0028(19)
N4 0.039(2) 0.088(3) 0.0364(19) 0.0081(19) 0.0125(15) 0.0211(19)
N5 0.058(3) 0.108(4) 0.044(2) -0.006(2) 0.018(2) 0.026(3)
N6 0.0414(19) 0.057(2) 0.046(2) -0.0091(17) 0.0060(16) 0.0137(16)
N7 0.055(2) 0.055(2) 0.050(2) -0.0109(18) -0.0034(18) 0.0071(18)
N8 0.072(3) 0.101(4) 0.063(3) -0.034(3) 0.002(2) 0.031(3)
C1 0.0281(17) 0.0372(18) 0.0342(18) 0.0064(15) 0.0077(14) 0.0054(14)
C2 0.0247(16) 0.0348(18) 0.0373(19) 0.0088(14) 0.0099(14) 0.0053(13)
C3 0.0286(17) 0.0349(18) 0.039(2) 0.0107(15) 0.0094(15) 0.0044(14)
C4 0.034(2) 0.037(2) 0.056(3) 0.0097(18) 0.0120(18) -0.0014(16)
C5 0.0289(18) 0.043(2) 0.053(2) 0.0123(18) 0.0184(17) 0.0010(15)
C6 0.0273(17) 0.042(2) 0.042(2) 0.0138(16) 0.0111(15) 0.0083(15)
C7 0.0315(19) 0.050(2) 0.037(2) 0.0122(17) 0.0129(16) 0.0082(16)
C8 0.034(2) 0.077(3) 0.032(2) 0.009(2) 0.0106(16) 0.019(2)
C9 0.036(2) 0.068(3) 0.045(2) 0.005(2) 0.0099(18) 0.006(2)
C10 0.048(3) 0.072(3) 0.041(2) 0.011(2) 0.0177(19) 0.018(2)
C11 0.084(5) 0.148(7) 0.056(4) -0.013(4) 0.023(3) 0.038(5)
C12 0.119(8) 0.181(11) 0.081(6) 0.014(6) 0.008(5) 0.026(7)
C13 0.096(5) 0.099(6) 0.079(4) -0.003(4) 0.035(4) 0.020(4)
C14 0.147(8) 0.092(5) 0.074(5) 0.004(4) 0.022(5) 0.030(6)
C15 0.0344(19) 0.0310(18) 0.039(2) 0.0061(15) 0.0097(15) 0.0020(14)
C16 0.041(2) 0.049(2) 0.039(2) -0.0028(17) 0.0053(17) 0.0095(18)
C17 0.038(2) 0.046(2) 0.055(3) 0.0018(19) 0.0072(19) 0.0084(18)
C18 0.048(3) 0.053(3) 0.048(2) -0.003(2) 0.012(2) 0.007(2)
C19 0.081(5) 0.100(5) 0.081(4) -0.043(4) 0.010(4) 0.023(4)
C20 0.093(6) 0.147(9) 0.127(8) -0.007(6) 0.042(6) 0.020(6)
C21 0.091(5) 0.060(3) 0.063(4) -0.001(3) 0.021(4) 0.000(3)
C22 0.091(5) 0.060(3) 0.063(4) -0.001(3) 0.021(4) 0.000(3)
C21A 0.091(5) 0.060(3) 0.063(4) -0.001(3) 0.021(4) 0.000(3)
C22A 0.091(5) 0.060(3) 0.063(4) -0.001(3) 0.021(4) 0.000(3)

loop_
_atom_type_symbol
_atom_type_description
_atom_type_scat_dispersion_real
_atom_type_scat_dispersion_imag
_atom_type_scat_source
C C 0.0033 0.0016 'International Tables Vol C Tables 4.2.6.8 and 6.1.1.4'
H H 0.0000 0.0000 'International Tables Vol C Tables 4.2.6.8 and 6.1.1.4'
N N 0.0061 0.0033 'International Tables Vol C Tables 4.2.6.8 and 6.1.1.4'
Se Se -0.0929 2.2259 'International Tables Vol C Tables 4.2.6.8 and 6.1.1.4'

loop_
_geom_angle_atom_site_label_1
_geom_angle_atom_site_label_2
_geom_angle_atom_site_label_3
_geom_angle
_geom_angle_site_symmetry_1
_geom_angle_site_symmetry_3
N1 Se1 N2 94.24(15) . .
C1 N1 Se1 107.2(3) . .
C2 N2 Se1 106.6(3) . .
C9 N3 C10 116.3(4) . .
C8 N4 C10 115.6(4) . .
C10 N5 C11 121.8(5) . .
C10 N5 C13 120.8(5) . .
C11 N5 C13 117.1(5) . .
C16 N6 C18 115.9(4) . .
C17 N7 C18 115.7(4) . .
C18 N8 C19 119.2(5) . .
C18 N8 C21 122.4(7) . .
C18 N8 C21A 115.3(7) . .
C19 N8 C21A 114.3(7) . .
C21 N8 C19 117.5(8) . .
C21 N8 C21A 43.5(6) . .
N1 C1 C2 115.7(3) . .
N1 C1 C6 123.8(3) . .
C6 C1 C2 120.5(3) . .
N2 C2 C1 116.3(3) . .
N2 C2 C3 123.3(3) . .
C3 C2 C1 120.4(3) . .
C2 C3 C15 121.0(3) . .
C4 C3 C2 116.5(4) . .
C4 C3 C15 122.5(4) . .
C3 C4 H4 118.6 . .
C3 C4 C5 122.8(4) . .
C5 C4 H4 118.6 . .
C4 C5 H5 118.4 . .
C6 C5 C4 123.2(4) . .
C6 C5 H5 118.4 . .
C1 C6 C7 122.2(4) . .
C5 C6 C1 116.6(4) . .
C5 C6 C7 121.2(4) . .
C8 C7 C6 121.9(4) . .
C8 C7 C9 113.7(4) . .
C9 C7 C6 124.4(4) . .
N4 C8 C7 124.9(4) . .
N4 C8 H8 117.6 . .
C7 C8 H8 117.6 . .
N3 C9 C7 124.2(4) . .
N3 C9 H9 117.9 . .
C7 C9 H9 117.9 . .
N3 C10 N4 125.3(4) . .
N3 C10 N5 117.7(5) . .
N4 C10 N5 117.0(4) . .
N5 C11 H11A 108.2 . .
N5 C11 H11B 108.2 . .
H11A C11 H11B 107.3 . .
C12 C11 N5 116.6(9) . .
C12 C11 H11A 108.2 . .
C12 C11 H11B 108.2 . .
C11 C12 H12A 109.5 . .
C11 C12 H12B 109.5 . .
C11 C12 H12C 109.5 . .
H12A C12 H12B 109.5 . .
H12A C12 H12C 109.5 . .
H12B C12 H12C 109.5 . .
N5 C13 H13A 110.2 . .
N5 C13 H13B 110.2 . .
H13A C13 H13B 108.5 . .
C14 C13 N5 107.4(8) . .
C14 C13 H13A 110.2 . .
C14 C13 H13B 110.2 . .
C13 C14 H14A 109.5 . .
C13 C14 H14B 109.5 . .
C13 C14 H14C 109.5 . .
H14A C14 H14B 109.5 . .
H14A C14 H14C 109.5 . .
H14B C14 H14C 109.5 . .
C16 C15 C3 122.3(4) . .
C16 C15 C17 114.6(4) . .
C17 C15 C3 123.1(4) . .
N6 C16 C15 124.2(4) . .
N6 C16 H16 117.9 . .
C15 C16 H16 117.9 . .
N7 C17 C15 124.0(4) . .
N7 C17 H17 118.0 . .
C15 C17 H17 118.0 . .
N6 C18 N7 125.5(4) . .
N6 C18 N8 116.7(4) . .
N7 C18 N8 117.7(4) . .
N8 C19 H19A 108.8 . .
N8 C19 H19B 108.8 . .
H19A C19 H19B 107.7 . .
C20 C19 N8 113.8(8) . .
C20 C19 H19A 108.8 . .
C20 C19 H19B 108.8 . .
C19 C20 H20A 109.5 . .
C19 C20 H20B 109.5 . .
C19 C20 H20C 109.5 . .
H20A C20 H20B 109.5 . .
H20A C20 H20C 109.5 . .
H20B C20 H20C 109.5 . .
N8 C21 H21A 109.3 . .
N8 C21 H21B 109.3 . .
N8 C21 C22 111.7(10) . .
H21A C21 H21B 108.0 . .
C22 C21 H21A 109.3 . .
C22 C21 H21B 109.3 . .
N8 C21A H21C 113.2 . .
N8 C21A H21D 113.2 . .
H21C C21A H21D 110.6 . .
C22A C21A N8 92.4(9) . .
C22A C21A H21C 113.2 . .
C22A C21A H21D 113.2 . .
C21A C22A H22D 109.5 . .
C21A C22A H22E 109.5 . .
C21A C22A H22F 109.5 . .
H22D C22A H22E 109.5 . .
H22D C22A H22F 109.5 . .
H22E C22A H22F 109.5 . .

loop_
_geom_bond_atom_site_label_1
_geom_bond_atom_site_label_2
_geom_bond_distance
_geom_bond_site_symmetry_2
Se1 N1 1.781(3) .
Se1 N2 1.788(3) .
N1 C1 1.326(5) .
N2 C2 1.327(5) .
N3 C9 1.320(6) .
N3 C10 1.338(6) .
N4 C8 1.322(6) .
N4 C10 1.346(6) .
N5 C10 1.364(6) .
N5 C11 1.443(9) .
N5 C13 1.450(9) .
N6 C16 1.325(5) .
N6 C18 1.337(6) .
N7 C17 1.322(6) .
N7 C18 1.353(6) .
N8 C18 1.359(6) .
N8 C19 1.505(9) .
N8 C21 1.423(12) .
N8 C21A 1.561(12) .
C1 C2 1.452(5) .
C1 C6 1.433(5) .
C2 C3 1.439(5) .
C3 C4 1.366(5) .
C3 C15 1.474(5) .
C4 H4 0.9300 .
C4 C5 1.423(6) .
C5 H5 0.9300 .
C5 C6 1.363(6) .
C6 C7 1.475(6) .
C7 C8 1.379(6) .
C7 C9 1.392(6) .
C8 H8 0.9300 .
C9 H9 0.9300 .
C11 H11A 0.9700 .
C11 H11B 0.9700 .
C11 C12 1.415(13) .
C12 H12A 0.9600 .
C12 H12B 0.9600 .
C12 H12C 0.9600 .
C13 H13A 0.9700 .
C13 H13B 0.9700 .
C13 C14 1.379(12) .
C14 H14A 0.9600 .
C14 H14B 0.9600 .
C14 H14C 0.9600 .
C15 C16 1.379(6) .
C15 C17 1.388(6) .
C16 H16 0.9300 .
C17 H17 0.9300 .
C19 H19A 0.9700 .
C19 H19B 0.9700 .
C19 C20 1.464(13) .
C20 H20A 0.9600 .
C20 H20B 0.9600 .
C20 H20C 0.9600 .
C21 H21A 0.9700 .
C21 H21B 0.9700 .
C21 C22 1.504(13) .
C22 H22A 0.9600 .
C22 H22B 0.9600 .
C22 H22C 0.9600 .
C21A H21C 0.9700 .
C21A H21D 0.9700 .
C21A C22A 1.421(14) .
C22A H22D 0.9600 .
C22A H22E 0.9600 .
C22A H22F 0.9600 .

loop_
_geom_torsion_atom_site_label_1
_geom_torsion_atom_site_label_2
_geom_torsion_atom_site_label_3
_geom_torsion_atom_site_label_4
_geom_torsion
_geom_torsion_site_symmetry_1
_geom_torsion_site_symmetry_2
_geom_torsion_site_symmetry_3
_geom_torsion_site_symmetry_4
Se1 N1 C1 C2 0.6(4) . . . .
Se1 N1 C1 C6 -177.6(3) . . . .
Se1 N2 C2 C1 -0.4(4) . . . .
Se1 N2 C2 C3 177.0(3) . . . .
N1 Se1 N2 C2 0.6(3) . . . .
N1 C1 C2 N2 -0.2(5) . . . .
N1 C1 C2 C3 -177.6(3) . . . .
N1 C1 C6 C5 175.3(4) . . . .
N1 C1 C6 C7 -3.8(6) . . . .
N2 Se1 N1 C1 -0.7(3) . . . .
N2 C2 C3 C4 -175.4(4) . . . .
N2 C2 C3 C15 6.0(5) . . . .
C1 C2 C3 C4 1.9(5) . . . .
C1 C2 C3 C15 -176.7(3) . . . .
C1 C6 C7 C8 141.0(4) . . . .
C1 C6 C7 C9 -40.0(6) . . . .
C2 C1 C6 C5 -2.8(5) . . . .
C2 C1 C6 C7 178.0(3) . . . .
C2 C3 C4 C5 -2.2(6) . . . .
C2 C3 C15 C16 51.7(5) . . . .
C2 C3 C15 C17 -131.0(4) . . . .
C3 C4 C5 C6 0.0(7) . . . .
C3 C15 C16 N6 178.2(4) . . . .
C3 C15 C17 N7 -179.2(4) . . . .
C4 C3 C15 C16 -126.8(5) . . . .
C4 C3 C15 C17 50.6(6) . . . .
C4 C5 C6 C1 2.6(6) . . . .
C4 C5 C6 C7 -178.3(4) . . . .
C5 C6 C7 C8 -38.1(6) . . . .
C5 C6 C7 C9 140.9(5) . . . .
C6 C1 C2 N2 178.1(3) . . . .
C6 C1 C2 C3 0.7(5) . . . .
C6 C7 C8 N4 176.2(4) . . . .
C6 C7 C9 N3 -175.0(5) . . . .
C8 N4 C10 N3 1.8(8) . . . .
C8 N4 C10 N5 -177.0(5) . . . .
C8 C7 C9 N3 4.1(7) . . . .
C9 N3 C10 N4 -0.8(8) . . . .
C9 N3 C10 N5 178.0(5) . . . .
C9 C7 C8 N4 -3.0(7) . . . .
C10 N3 C9 C7 -2.4(8) . . . .
C10 N4 C8 C7 0.3(8) . . . .
C10 N5 C11 C12 -87.8(9) . . . .
C10 N5 C13 C14 84.7(8) . . . .
C11 N5 C10 N3 -2.5(9) . . . .
C11 N5 C10 N4 176.4(7) . . . .
C11 N5 C13 C14 -101.6(8) . . . .
C13 N5 C10 N3 170.9(6) . . . .
C13 N5 C10 N4 -10.2(9) . . . .
C13 N5 C11 C12 98.6(9) . . . .
C15 C3 C4 C5 176.3(4) . . . .
C16 N6 C18 N7 -4.3(8) . . . .
C16 N6 C18 N8 177.8(5) . . . .
C16 C15 C17 N7 -1.7(7) . . . .
C17 N7 C18 N6 3.4(8) . . . .
C17 N7 C18 N8 -178.8(5) . . . .
C17 C15 C16 N6 0.7(7) . . . .
C18 N6 C16 C15 2.1(7) . . . .
C18 N7 C17 C15 -0.1(7) . . . .
C18 N8 C19 C20 -81.4(9) . . . .
C18 N8 C21 C22 -101.8(12) . . . .
C18 N8 C21A C22A 99.2(10) . . . .
C19 N8 C18 N6 5.6(9) . . . .
C19 N8 C18 N7 -172.4(6) . . . .
C19 N8 C21 C22 89.4(12) . . . .
C19 N8 C21A C22A -117.1(10) . . . .
C21 N8 C18 N6 -163.1(8) . . . .
C21 N8 C18 N7 18.9(11) . . . .
C21 N8 C19 C20 87.9(9) . . . .
C21 N8 C21A C22A -12.0(12) . . . .
C21A N8 C18 N6 147.4(6) . . . .
C21A N8 C18 N7 -30.6(9) . . . .
C21A N8 C19 C20 136.5(8) . . . .
C21A N8 C21 C22 -7.8(10) . . . .
